data_8101761
loop_
_publ_author_name
'R. Kefi'
'C. Ben Nasr'

_publ_section_title
;
Crystal structure of piperazinium tetrachlorozincate monohydrate, 
(C~4~H~12~N~2~)[ZnCl~4~] &#x00B7; H~2~O
;
_journal_issue 2
_journal_name_full 'Zeitschrift f\"ur Kristallographie - New Crystal Structures'
_journal_page_first 241
_journal_page_last 242
_journal_volume 220
_journal_year 2005
_chemical_formula_moiety 'C~4~H~12~N~2~Zn~Cl~4 &#x00B7; H~2~O'
_chemical_formula_sum 'C4 H14 Cl4 N2 O Zn'
_chemical_formula_weight 313.36
_chemical_name_systematic
;
piperazinium tetrachlorozincate monohydrate
;
_space_group_IT_number 14
_symmetry_cell_setting monoclinic
_symmetry_Int_Tables_number 14
_symmetry_space_group_name_Hall '-P 2ybc'
_symmetry_space_group_name_H-M 'P 1 21/c 1'
_cell_angle_alpha 90.00(2)
_cell_angle_beta 92.920(10)
_cell_angle_gamma 90.00(2)
_cell_formula_units_Z 4
_cell_length_a 6.5459(10)
_cell_length_b 12.705(5)
_cell_length_c 13.949(2)
_cell_measurement_reflns_used 25
_cell_measurement_temperature 296
_cell_measurement_theta_max 10
_cell_measurement_theta_min 8
_cell_volume 1158.6(5)
_computing_cell_refinement 'MSC/AFC Diffractometer Control'
_computing_data_collection 'MSC/AFC Diffractometer Control'
_computing_data_reduction 'teXsan 1.06 (MSC, 1997-1999)'
_computing_publication_material 'teXsan 1.06 (MSC, 1997-1999)'
_computing_structure_refinement 'teXsan 1.06 (MSC, 1997-1999)'
_computing_structure_solution SIR92
_diffrn_ambient_temperature 296
_diffrn_measured_fraction_theta_full 1.00
_diffrn_measured_fraction_theta_max 1.00
_diffrn_measurement_device 'Enraf-Nonius MACH3'
_diffrn_measurement_method omega/2theta
_diffrn_orient_matrix_UB_11 0.14764
_diffrn_orient_matrix_UB_12 0.01648
_diffrn_orient_matrix_UB_13 0.01478
_diffrn_orient_matrix_UB_21 -0.02536
_diffrn_orient_matrix_UB_22 0.00199
_diffrn_orient_matrix_UB_23 0.07007
_diffrn_orient_matrix_UB_31 0.03097
_diffrn_orient_matrix_UB_32 -0.07694
_diffrn_orient_matrix_UB_33 0.00497
_diffrn_radiation_detector 'scintillation counter'
_diffrn_radiation_monochromator graphite
_diffrn_radiation_source 'X-ray tube'
_diffrn_radiation_type 'Ag K\a'
_diffrn_radiation_wavelength 0.5608
_diffrn_reflns_av_R_equivalents 0.03424
_diffrn_reflns_av_sigmaI/netI 0.040
_diffrn_reflns_limit_h_max 9
_diffrn_reflns_limit_h_min -9
_diffrn_reflns_limit_k_max 19
_diffrn_reflns_limit_k_min 0
_diffrn_reflns_limit_l_max 20
_diffrn_reflns_limit_l_min 0
_diffrn_reflns_number 4444
_diffrn_reflns_reduction_process 'Lp corrections applied'
_diffrn_reflns_theta_full 25
_diffrn_reflns_theta_max 24.96
_diffrn_reflns_theta_min 2.31
_diffrn_standards_decay_% 1.67
_diffrn_standards_interval_count 400
_diffrn_standards_number 2
_exptl_absorpt_coefficient_mu 1.555
_exptl_absorpt_correction_type none
_exptl_crystal_colour white
_exptl_crystal_density_diffrn 1.796
_exptl_crystal_density_meas ?
_exptl_crystal_description parallelipedic
_exptl_crystal_F_000 632.00
_exptl_crystal_size_max 0.55
_exptl_crystal_size_mid 0.50
_exptl_crystal_size_min 0.30
_refine_diff_density_max 0.62
_refine_diff_density_min -1.40
_refine_ls_extinction_method none
_refine_ls_goodness_of_fit_all 3.587
_refine_ls_goodness_of_fit_ref 3.590
_refine_ls_hydrogen_treatment noref
_refine_ls_matrix_type full
_refine_ls_number_constraints 0
_refine_ls_number_parameters 109
_refine_ls_number_reflns 3118
_refine_ls_number_restraints 0
_refine_ls_R_factor_all 0.0367
_refine_ls_R_factor_gt 0.0370
_refine_ls_shift/su_max 0.2100
_refine_ls_shift/su_mean 0.0175
_refine_ls_structure_factor_coef F
_refine_ls_weighting_details 'w = 1/[\s^2^(Fo) + 0.00000|Fo|^2^]'
_refine_ls_weighting_scheme sigma
_refine_ls_wR_factor_all 0.0390
_refine_ls_wR_factor_ref 0.0390
_reflns_number_gt 3118
_reflns_number_total 4302
_reflns_threshold_expression >3sigma(I)
_cod_data_source_file 1267-1507.cff
_cod_data_source_block '_0CHERIF'
_cod_depositor_comments
;
 Changing the values of the '_atom_site_label' and related data items
 (e. g. '_atom_site_aniso_label') to match each other in order to relate
 data from different loops.

 Antanas Vaitkus,
 2017-03-03

The following automatic conversions were performed:

'_exptl_crystal_density_meas' value 'not measured' was changed to '?'
- the value is perceived as not measured.

Automatic conversion script
Id: cif_fix_values 3008 2015-01-20 13:52:24Z robertas 

The following automatic conversions were performed:
data name '_geom_bond_atom_site_label_D' replaced with
'_geom_hbond_atom_site_label_D' as specified in the replacement file
'/home/antanas/src/cod-tools/trunk/data/replacement-values/replacement_tags.lst'.

data
name '_geom_bond_atom_site_label_H' replaced with
'_geom_hbond_atom_site_label_H' as specified in the replacement file
'/home/antanas/src/cod-tools/trunk/data/replacement-values/replacement_tags.lst'.

data
name '_geom_contact_atom_site_label_a' replaced with
'_geom_hbond_atom_site_label_A' as specified in the replacement file
'/home/antanas/src/cod-tools/trunk/data/replacement-values/replacement_tags.lst'.

data
name '_geom_bond_distance_DH' replaced with '_geom_hbond_distance_DH'
as specified in the replacement file
'/home/antanas/src/cod-tools/trunk/data/replacement-values/replacement_tags.lst'.

data
name '_geom_contact_distance_HA' replaced with
'_geom_hbond_distance_HA' as specified in the replacement file
'/home/antanas/src/cod-tools/trunk/data/replacement-values/replacement_tags.lst'.

data
name '_geom_contact_distance_DA' replaced with
'_geom_hbond_distance_DA' as specified in the replacement file
'/home/antanas/src/cod-tools/trunk/data/replacement-values/replacement_tags.lst'.

data
name '_geom_angle_DHA' replaced with '_geom_hbond_angle_DHA' as
specified in the replacement file
'/home/antanas/src/cod-tools/trunk/data/replacement-values/replacement_tags.lst'.

data
name '_geom_contact_site_symmetry_A' replaced with
'_geom_hbond_site_symmetry_A' as specified in the replacement file
'/home/antanas/src/cod-tools/trunk/data/replacement-values/replacement_tags.lst'.

Automatic conversion script
Id: cif_correct_tags 5005 2017-03-03 11:38:54Z antanas 
;
_cod_original_cell_volume 1158.6(4)
_cod_original_sg_symbol_H-M P121/c1
_cod_database_code 8101761

loop_
_symmetry_equiv_pos_as_xyz
'+x,   +y,   +z'
-x,1/2+y,1/2-z
'-x,   -y,   -z'
+x,1/2-y,1/2+z

loop_
_atom_site_label
_atom_site_fract_x
_atom_site_fract_y
_atom_site_fract_z
_atom_site_U_iso_or_equiv
_atom_site_adp_type
_atom_site_occupancy
_atom_site_symmetry_multiplicity
_atom_site_Wyckoff_symbol
_atom_site_refinement_flags
_atom_site_calc_flag
_atom_site_calc_attached_atom
Zn1 0.52716(3) 0.503026(16) 0.235287(14) 0.02523(5) Uani 1 4 e . . Zn
Cl1 0.63621(7) 0.41201(4) 0.10803(3) 0.03532(12) Uani 1 4 e . . Cl
Cl2 0.18031(6) 0.47927(4) 0.23065(3) 0.03075(11) Uani 1 4 e . . Cl
Cl3 0.57593(7) 0.67981(4) 0.22395(3) 0.03510(12) Uani 1 4 e . . Cl
Cl4 0.67137(7) 0.44405(4) 0.37583(3) 0.03550(12) Uani 1 4 e . . Cl
O1 1.0895(2) 0.71176(13) 0.31742(12) 0.0589(5) Uani 1 4 e . . O
N1 0.7814(2) 0.78680(12) 0.43236(10) 0.0290(4) Uani 1 4 e . . N
N2 0.9415(2) 0.70444(12) 0.61211(10) 0.0296(4) Uani 1 4 e . . N
C1 0.6739(3) 0.70130(14) 0.48251(13) 0.0313(5) Uani 1 4 e . . C
C2 1.0473(3) 0.79165(15) 0.56302(13) 0.0341(5) Uani 1 4 e . . C
C3 0.8981(3) 0.85543(14) 0.50194(13) 0.0326(5) Uani 1 4 e . . C
C4 0.8262(3) 0.63726(14) 0.54083(13) 0.0311(5) Uani 1 4 e . . C
H1 0.5455 0.7343 0.5260 0.028 Uiso 1 4 e . c H
H2 0.5981 0.6493 0.4303 0.028 Uiso 1 4 e . c H
H3 1.1215 0.8324 0.6148 0.028 Uiso 1 4 e . c H
H4 1.1608 0.7606 0.5246 0.028 Uiso 1 4 e . c H
H5 0.7990 0.8976 0.5393 0.028 Uiso 1 4 e . c H
H6 0.9609 0.9063 0.4701 0.028 Uiso 1 4 e . c H
H7 0.9385 0.5988 0.4999 0.028 Uiso 1 4 e . c H
H8 0.7734 0.5762 0.5683 0.028 Uiso 1 4 e . c H
H9 1.0982 0.6375 0.2934 0.028 Uiso 1 4 e . c H
H10 1.2302 0.7548 0.3307 0.028 Uiso 1 4 e . c H
H11 1.0445 0.6679 0.6473 0.028 Uiso 1 4 e . c H
H12 0.8495 0.7372 0.6486 0.028 Uiso 1 4 e . c H
H13 0.6897 0.8256 0.3983 0.028 Uiso 1 4 e . c H
H14 0.8623 0.7559 0.3931 0.028 Uiso 1 4 e . c H

loop_
_atom_site_aniso_label
_atom_site_aniso_U_11
_atom_site_aniso_U_22
_atom_site_aniso_U_33
_atom_site_aniso_U_12
_atom_site_aniso_U_13
_atom_site_aniso_U_23
Zn1 0.02631(10) 0.02348(10) 0.02617(10) -0.00131(9) 0.00415(7) -0.00083(9)
Cl1 0.0329(2) 0.0362(3) 0.0381(3) -0.0045(2) 0.0135(2) -0.0101(2)
Cl2 0.0256(2) 0.0329(3) 0.0340(2) -0.00144(17) 0.00471(17) 0.00130(18)
Cl3 0.0458(3) 0.0246(2) 0.0358(3) -0.0068(2) 0.0107(2) 0.00162(19)
Cl4 0.0356(3) 0.0363(3) 0.0341(3) 0.0054(2) -0.00322(19) 0.0036(2)
O1 0.0450(9) 0.0598(10) 0.0738(12) -0.0059(8) 0.0225(8) -0.0318(9)
N1 0.0330(8) 0.0303(8) 0.0241(7) 0.0067(7) 0.0038(6) 0.0043(6)
N2 0.0362(8) 0.0312(8) 0.0214(7) 0.0030(7) 0.0031(6) 0.0017(6)
C1 0.0312(9) 0.0317(10) 0.0309(10) -0.0034(8) 0.0007(8) 0.0057(8)
C2 0.0364(10) 0.0365(10) 0.0295(10) -0.0071(8) 0.0006(8) -0.0018(8)
C3 0.0411(10) 0.0225(9) 0.0353(10) 0.0000(8) 0.0116(8) 0.0016(8)
C4 0.0389(10) 0.0238(9) 0.0306(10) -0.0034(8) 0.0003(8) 0.0043(7)

loop_
_atom_type_symbol
_atom_type_oxidation_number
_atom_type_number_in_cell
_atom_type_scat_dispersion_real
_atom_type_scat_dispersion_imag
_atom_type_scat_source
C 0 16 0.000 0.000
;International Tables for Crystallography
(1992, Vol. C, Table 6.1.1.2)
;
N 0 8 0.000 0.000
;International Tables for Crystallography
(1992, Vol. C, Table 6.1.1.2)
;
H 0 56 0.000 0.000
;International Tables for Crystallography
(1992, Vol. C, Table 6.1.1.2)
;
O 0 4 0.000 0.000
;International Tables for Crystallography
(1992, Vol. C, Table 6.1.1.2)
;
Zn 0 4 0.000 0.000
;International Tables for Crystallography
(1992, Vol. C, Tables 4.2.6.8 and 6.1.1.1)
;
Cl 0 16 0.000 0.000
;International Tables for Crystallography
(1992, Vol. C, Tables 4.2.6.8 and 6.1.1.1)
;

loop_
_geom_angle_atom_site_label_1
_geom_angle_atom_site_label_2
_geom_angle_atom_site_label_3
_geom_angle
_geom_angle_site_symmetry_1
_geom_angle_site_symmetry_2
_geom_angle_site_symmetry_3
_geom_angle_publ_flag
Cl1 Zn1 Cl2 105.22(4) . . . yes
Cl1 Zn1 Cl3 113.50(4) . . . yes
Cl1 Zn1 Cl4 112.11(4) . . . yes
Cl2 Zn1 Cl3 105.71(4) . . . yes
Cl2 Zn1 Cl4 110.54(4) . . . yes
Cl3 Zn1 Cl4 109.49(4) . . . yes
H9 O1 H10 118.1 . . . yes
H9 O1 H14 120.6 . . . yes
H10 O1 H14 115.4 . . . yes
C1 N1 C2 90.2(2) . . . yes
C1 N1 C3 111.1(3) . . . yes
C1 N1 H13 109.4 . . . yes
C1 N1 H14 106.4 . . . yes
C2 N1 H1 93.4 . . . yes
C2 N1 H2 114.2 . . . yes
C3 N1 C4 90.58(19) . . . yes
C3 N1 H1 98.3 . . . yes
C3 N1 H13 109.4 . . . yes
C3 N1 H14 111.4 . . . yes
C4 N1 H5 94.8 . . . yes
C4 N1 H6 112.5 . . . yes
H13 N1 H14 109.1 . . . yes
C1 N2 C2 90.3(2) . . . yes
C1 N2 H3 115.0 . . . yes
C1 N2 H4 93.6 . . . yes
C2 N2 C4 110.6(3) . . . yes
C2 N2 H11 105.7 . . . yes
C2 N2 H12 104.7 . . . yes
C3 N2 C4 89.50(19) . . . yes
C3 N2 H7 92.1 . . . yes
C3 N2 H8 113.0 . . . yes
C4 N2 H11 113.1 . . . yes
C4 N2 H12 108.0 . . . yes
N1 C1 N2 89.9(2) . . . yes
N1 C1 C4 109.6(3) . . . yes
N1 C1 H1 111.1 . . . yes
N1 C1 H2 109.9 . . . yes
N2 C1 H1 96.9 . . . yes
N2 C1 H13 111.6 . . . yes
N2 C1 H14 90.8 . . . yes
C3 C1 C4 89.7(2) . . . yes
C3 C1 H1 95.8 . . . yes
C3 C1 H8 112.3 . . . yes
C4 C1 H1 113.5 . . . yes
C4 C1 H2 107.7 . . . yes
N1 C2 N2 89.7(2) . . . yes
N1 C2 H4 96.2 . . . yes
N1 C2 H11 113.3 . . . yes
N2 C2 C3 111.0(3) . . . yes
N2 C2 H3 105.9 . . . yes
N2 C2 H4 108.8 . . . yes
N2 C2 H5 100.0 . . . yes
C3 C2 H3 114.2 . . . yes
C3 C2 H4 112.5 . . . yes
C4 C2 H4 93.7 . . . yes
C4 C2 H5 92.6 . . . yes
N1 C3 N2 89.41(19) . . . yes
N1 C3 C2 110.6(3) . . . yes
N1 C3 H4 98.7 . . . yes
N1 C3 H5 109.0 . . . yes
N1 C3 H6 109.5 . . . yes
N2 C3 H5 98.5 . . . yes
N2 C3 H13 111.1 . . . yes
N2 C3 H14 89.2 . . . yes
C1 C3 C2 90.0(2) . . . yes
C1 C3 H3 111.0 . . . yes
C1 C3 H4 92.2 . . . yes
C1 C3 H5 94.8 . . . yes
C2 C3 H5 114.3 . . . yes
C2 C3 H6 111.7 . . . yes
N1 C4 N2 90.5(2) . . . yes
N1 C4 H7 95.1 . . . yes
N2 C4 C1 110.7(3) . . . yes
N2 C4 H7 106.2 . . . yes
N2 C4 H8 112.7 . . . yes
C1 C4 C2 90.4(2) . . . yes
C1 C4 H7 114.5 . . . yes
C1 C4 H8 115.0 . . . yes
C2 C4 H1 92.8 . . . yes
C2 C4 H2 115.4 . . . yes

loop_
_geom_bond_atom_site_label_1
_geom_bond_atom_site_label_2
_geom_bond_distance
_geom_bond_site_symmetry_1
_geom_bond_site_symmetry_2
_geom_bond_publ_flag
Zn1 Cl1 2.2642(10) . . yes
Zn1 Cl2 2.2881(9) . . yes
Zn1 Cl3 2.2752(13) . . yes
Zn1 Cl4 2.2600(10) . . yes
O1 H9 1.00 . . yes
O1 H10 1.08 . . yes
N1 C1 1.488(4) . . yes
N1 C3 1.487(4) . . yes
N1 H13 0.89 . . yes
N1 H14 0.87 . . yes
N2 C2 1.491(4) . . yes
N2 C4 1.487(4) . . yes
N2 H11 0.94 . . yes
N2 H12 0.91 . . yes
C1 C4 1.495(5) . . yes
C1 H1 1.14 . . yes
C1 H2 1.08 . . yes
C2 C3 1.500(5) . . yes
C2 H3 0.99 . . yes
C2 H4 1.02 . . yes
C3 H5 1.01 . . yes
C3 H6 0.90 . . yes
C4 H7 1.07 . . yes
C4 H8 0.94 . . yes

loop_
_geom_hbond_atom_site_label_D
_geom_hbond_atom_site_label_H
_geom_hbond_atom_site_label_A
_geom_hbond_distance_DH
_geom_hbond_distance_HA
_geom_hbond_distance_DA
_geom_hbond_angle_DHA
_geom_hbond_site_symmetry_A
O1 H9 Cl2 1.00 2.27 3.258(3) 168.6 1_655
O1 H10 Cl1 1.08 2.33 3.254(3) 143.1 2_756
N1 H13 Cl1 0.89 2.40 3.188(3) 147.6 2_656
N1 H14 O1 0.87 1.95 2.807(4) 166.4 .
N2 H12 Cl3 0.91 2.37 3.272(3) 171.7 4_565
